data_4326093
loop_
_publ_author_name
'Javier Cepeda'
'Rolindes Balda'
'Garikoitz Beobide'
'Oscar Castillo'
'Joaqu\'in Fern\'andez'
'Antonio Luque'
'Sonia P\'erez-Y\'a\~nez'
'Pascual Rom\'an'
'Daniel Vallejo-S\'anchez'

_publ_contact_author
;
 Oscar Castillo. Departamento de Quimica Inorganica. 
Facultad de Ciencia y Tecnologia
Universidad del Pais Vasco,  Apdo. 644, 
E-48080 Bilbao, Spain
;
_publ_contact_author_email oscar.castillo@ehu.es
_publ_contact_author_fax '+34-946 013 500'
_publ_contact_author_phone '+34-946 015 991'
_publ_section_title
;
 Lanthanide(III)/Pyrimidine-4,6-dicarboxylate/Oxalate Extended Frameworks:
 A Detailed Study Based on the Lanthanide Contraction and Temperature
 Effects
;
_journal_name_full 'Inorganic Chemistry'
_journal_page_first 8437
_journal_page_last 8451
_journal_paper_doi 10.1021/ic201013v
_journal_volume 50
_journal_year 2011
_chemical_compound_source 'synthesis as described'
_chemical_formula_moiety 'C14 H10 Ce2 N4 O15 , 5(H2 O)'
_chemical_formula_structural 'C14 H10 Ce2 N4 O15 , 5(H2 O)'
_chemical_formula_sum 'C14 H20 Ce2 N4 O20'
_chemical_formula_weight 844.56
_chemical_name_systematic
;
poly-{[(mu-oxalato)(mu3-pyrimidine-4,6-dicarboxylato)-k2N,O:k2N',O':kO''
(mu4-pyrimidine-4,6-dicarboxylato)-k2N,O:k2N',O':kO'':kO''')-
triacuadicerium(III)]pentahydrate}
;
_space_group_IT_number 33
_symmetry_cell_setting orthorhombic
_symmetry_Int_Tables_number 33
_symmetry_space_group_name_Hall 'P 2c -2n'
_symmetry_space_group_name_H-M 'P n a 21'
_atom_sites_solution_hydrogens geom
_atom_sites_solution_primary direct
_atom_sites_solution_secondary difmap
_audit_creation_method SHELXL97
_cell_angle_alpha 90.00
_cell_angle_beta 90.00
_cell_angle_gamma 90.00
_cell_formula_units_Z 4
_cell_length_a 12.0560(3)
_cell_length_b 11.0360(3)
_cell_length_c 19.5610(5)
_cell_measurement_reflns_used 17930
_cell_measurement_temperature 100(2)
_cell_measurement_theta_max 30.05
_cell_measurement_theta_min 3.26
_cell_volume 2602.59(12)
_computing_cell_refinement 'CrysAlis CCD (Oxford Diffraction, 2003)'
_computing_data_collection 'CrysAlis CCD (Oxford Diffraction, 2003)'
_computing_data_reduction 'CrysAlis RED (Oxford Diffraction, 2003)'
_computing_molecular_graphics 'Ortep-3 (Farrugia, 1997)'
_computing_publication_material 'WinGX (Farrugia, 1999)'
_computing_structure_refinement 'SHELXL-97 (Sheldrick, 1997)'
_computing_structure_solution 'Sir92 (Altomare et al., 1993)'
_diffrn_ambient_temperature 100(2)
_diffrn_measured_fraction_theta_full 0.999
_diffrn_measured_fraction_theta_max 0.999
_diffrn_measurement_device_type Xcalibur
_diffrn_measurement_method \w
_diffrn_radiation_monochromator graphite
_diffrn_radiation_source 'fine-focus sealed tube'
_diffrn_radiation_type MoK\a
_diffrn_radiation_wavelength 0.71073
_diffrn_reflns_av_R_equivalents 0.0534
_diffrn_reflns_av_sigmaI/netI 0.0799
_diffrn_reflns_limit_h_max 16
_diffrn_reflns_limit_h_min -16
_diffrn_reflns_limit_k_max 15
_diffrn_reflns_limit_k_min -13
_diffrn_reflns_limit_l_max 13
_diffrn_reflns_limit_l_min -27
_diffrn_reflns_number 17930
_diffrn_reflns_theta_full 30.05
_diffrn_reflns_theta_max 30.05
_diffrn_reflns_theta_min 3.26
_diffrn_standards_decay_% 0
_diffrn_standards_interval_count 0
_diffrn_standards_interval_time 0
_diffrn_standards_number 0
_exptl_absorpt_coefficient_mu 3.549
_exptl_absorpt_correction_T_max 0.680
_exptl_absorpt_correction_T_min 0.402
_exptl_absorpt_correction_type numerical
_exptl_absorpt_process_details
;
CrysAlis RED, Oxford Diffraction Ltd.,
Version 1.170.32 (release 06.06.2003 CrysAlis170 VC++)
(compiled Jun  6 2003,13:53:32)
Analytical numeric absorption correction using a multifaceted crystal
model based on expressions derived by R.C. Clark & J.S. Reid.
;
_exptl_crystal_colour colourless
_exptl_crystal_density_diffrn 2.114
_exptl_crystal_density_meas 2.12(1)
_exptl_crystal_density_method flotation
_exptl_crystal_description 'rectangular block'
_exptl_crystal_F_000 1568
_exptl_crystal_size_max 0.39
_exptl_crystal_size_mid 0.35
_exptl_crystal_size_min 0.22
_refine_diff_density_max 2.560
_refine_diff_density_min -0.838
_refine_diff_density_rms 0.192
_refine_ls_abs_structure_details 'Flack H D (1983), Acta Cryst. A39, 876-881'
_refine_ls_abs_structure_Flack 0.47(2)
_refine_ls_extinction_method none
_refine_ls_goodness_of_fit_ref 0.950
_refine_ls_hydrogen_treatment constr
_refine_ls_matrix_type full
_refine_ls_number_parameters 337
_refine_ls_number_reflns 5349
_refine_ls_number_restraints 1
_refine_ls_restrained_S_all 0.949
_refine_ls_R_factor_all 0.0468
_refine_ls_R_factor_gt 0.0355
_refine_ls_shift/su_max 0.013
_refine_ls_shift/su_mean 0.000
_refine_ls_structure_factor_coef Fsqd
_refine_ls_weighting_details 'calc w=1/[\s^2^(Fo^2^)+(0.0341P)^2^+0.0000P] where P=(Fo^2^+2Fc^2^)/3'
_refine_ls_weighting_scheme calc
_refine_ls_wR_factor_gt 0.0755
_refine_ls_wR_factor_ref 0.0771
_reflns_number_gt 4369
_reflns_number_total 5349
_reflns_threshold_expression >2sigma(I)
_cod_data_source_file ic201013v_si_002_13.cif
_cod_data_source_block 4-Ce
_cod_database_code 4326093

loop_
_symmetry_equiv_pos_as_xyz
'x, y, z'
'-x, -y, z+1/2'
'-x+1/2, y+1/2, z+1/2'
'x+1/2, -y+1/2, z'

loop_
_atom_site_label
_atom_site_type_symbol
_atom_site_fract_x
_atom_site_fract_y
_atom_site_fract_z
_atom_site_U_iso_or_equiv
_atom_site_adp_type
_atom_site_occupancy
_atom_site_symmetry_multiplicity
_atom_site_calc_flag
_atom_site_refinement_flags
Ce1 Ce 0.15983(3) 0.63569(3) 0.12121(2) 0.00494(8) Uani 1 1 d .
Ce2 Ce -0.02071(3) 1.11731(3) 0.33556(2) 0.00554(8) Uani 1 1 d .
N11 N 0.1248(5) 0.7258(6) 0.2490(4) 0.0087(14) Uani 1 1 d .
C12 C 0.0648(6) 0.8259(7) 0.2615(4) 0.0070(15) Uani 1 1 d .
H12 H 0.0101 0.8466 0.2301 0.008 Uiso 1 1 calc R
N13 N 0.0780(5) 0.8983(5) 0.3163(3) 0.0085(13) Uani 1 1 d .
C14 C 0.1525(6) 0.8627(6) 0.3632(4) 0.0079(14) Uani 1 1 d .
C15 C 0.2145(6) 0.7573(6) 0.3551(4) 0.0085(15) Uani 1 1 d .
H15 H 0.2642 0.7314 0.3884 0.010 Uiso 1 1 calc R
C16 C 0.1990(6) 0.6929(6) 0.2954(4) 0.0070(15) Uani 1 1 d .
C17 C 0.2741(6) 0.5855(6) 0.2776(4) 0.0053(14) Uani 1 1 d .
O171 O 0.2638(4) 0.5443(4) 0.2184(3) 0.0083(11) Uani 1 1 d .
O172 O 0.3402(4) 0.5506(5) 0.3226(3) 0.0089(11) Uani 1 1 d .
C18 C 0.1728(6) 0.9456(7) 0.4240(4) 0.0112(16) Uani 1 1 d .
O181 O 0.1112(4) 1.0405(5) 0.4264(3) 0.0127(12) Uani 1 1 d .
O182 O 0.2417(6) 0.9140(6) 0.4647(4) 0.0306(18) Uani 1 1 d .
N21 N 0.0095(5) 0.5005(5) 0.1959(4) 0.0084(13) Uani 1 1 d .
C22 C 0.0281(6) 0.3983(7) 0.2310(4) 0.0111(15) Uani 1 1 d .
H22 H 0.1007 0.3699 0.2323 0.013 Uiso 1 1 calc R
N23 N -0.0473(5) 0.3340(6) 0.2640(4) 0.0085(13) Uani 1 1 d .
C24 C -0.1528(6) 0.3747(6) 0.2602(4) 0.0084(14) Uani 1 1 d .
C25 C -0.1803(6) 0.4799(6) 0.2252(4) 0.0081(14) Uani 1 1 d .
H25 H -0.2532 0.5069 0.2220 0.010 Uiso 1 1 calc R
C26 C -0.0945(6) 0.5418(6) 0.1958(4) 0.0087(15) Uani 1 1 d .
C27 C -0.1136(6) 0.6600(6) 0.1575(4) 0.0064(15) Uani 1 1 d .
O271 O -0.0337(4) 0.7088(4) 0.1267(3) 0.0085(10) Uani 1 1 d .
O272 O -0.2103(4) 0.7041(4) 0.1638(3) 0.0090(11) Uani 1 1 d .
C28 C -0.2427(6) 0.2970(7) 0.2945(4) 0.0078(15) Uani 1 1 d .
O281 O -0.2118(4) 0.2009(4) 0.3229(3) 0.0135(13) Uani 1 1 d .
O282 O -0.3391(4) 0.3341(4) 0.2911(3) 0.0119(11) Uani 1 1 d .
O34 O -0.1515(5) 1.1743(5) 0.5509(3) 0.0120(12) Uani 1 1 d .
C35 C -0.1159(7) 1.1785(7) 0.4898(4) 0.0091(16) Uani 1 1 d .
O36 O -0.1177(4) 1.0926(5) 0.4478(3) 0.0096(11) Uani 1 1 d .
O31 O -0.0778(4) 1.3892(4) 0.5047(3) 0.0101(11) Uani 1 1 d .
C32 C -0.0634(7) 1.2998(7) 0.4672(4) 0.0101(16) Uani 1 1 d .
O33 O -0.0093(4) 1.2951(5) 0.4122(3) 0.0110(12) Uani 1 1 d .
O1W O 0.1785(5) 0.4161(4) 0.0929(3) 0.0162(13) Uani 1 1 d .
O2W O 0.3422(4) 0.6154(5) 0.0599(3) 0.0150(12) Uani 1 1 d .
O3W O -0.0408(5) 1.0789(5) 0.2095(3) 0.0162(13) Uani 1 1 d .
O4W O 0.0052(6) 1.2461(7) 0.1008(4) 0.049(2) Uiso 1 1 d .
O5W O 0.4597(6) 0.8458(6) 0.4123(4) 0.0400(18) Uiso 1 1 d .
O6W O 0.1380(5) 1.4897(5) 0.4191(3) 0.0241(15) Uiso 1 1 d .
O7W O -0.1033(9) 0.8527(9) 0.4933(6) 0.079(3) Uiso 1 1 d .
O8W O 0.3421(10) 0.0957(10) 0.0573(6) 0.092(4) Uiso 1 1 d .
H11W H 0.1200 0.3720 0.0976 0.138 Uiso 1 1 d .
H12W H 0.2124 0.3897 0.0548 0.138 Uiso 1 1 d .
H21W H 0.3620 0.6089 0.0169 0.138 Uiso 1 1 d .
H22W H 0.3878 0.6708 0.0741 0.138 Uiso 1 1 d .
H31W H -0.0751 1.0026 0.2027 0.138 Uiso 1 1 d .
H32W H -0.0499 1.1138 0.1676 0.138 Uiso 1 1 d .

loop_
_atom_site_aniso_label
_atom_site_aniso_U_11
_atom_site_aniso_U_22
_atom_site_aniso_U_33
_atom_site_aniso_U_23
_atom_site_aniso_U_13
_atom_site_aniso_U_12
Ce1 0.00473(14) 0.00503(14) 0.00506(16) 0.0005(2) -0.00026(18) -0.00061(15)
Ce2 0.00501(14) 0.00522(14) 0.00640(17) -0.0011(2) 0.00030(19) 0.00090(15)
N11 0.008(3) 0.006(3) 0.012(3) 0.001(3) -0.001(3) 0.000(2)
C12 0.005(3) 0.009(3) 0.008(4) 0.002(3) 0.000(3) -0.001(3)
N13 0.008(3) 0.007(3) 0.011(3) -0.004(3) 0.002(2) -0.002(2)
C14 0.011(3) 0.006(3) 0.006(3) 0.000(3) -0.001(3) -0.004(3)
C15 0.009(4) 0.007(3) 0.009(4) 0.003(3) 0.001(3) 0.002(3)
C16 0.007(3) 0.007(3) 0.008(4) 0.001(3) 0.000(3) -0.001(3)
C17 0.004(3) 0.002(3) 0.009(4) 0.001(3) 0.000(3) -0.002(2)
O171 0.009(3) 0.008(2) 0.008(3) -0.002(2) -0.002(2) 0.000(2)
O172 0.007(2) 0.012(2) 0.007(3) -0.001(2) -0.003(2) 0.002(2)
C18 0.015(4) 0.014(4) 0.004(4) -0.006(3) -0.004(3) 0.002(3)
O181 0.012(3) 0.012(3) 0.013(3) -0.007(2) -0.003(2) 0.007(2)
O182 0.043(4) 0.030(4) 0.019(3) -0.015(3) -0.020(3) 0.022(3)
N21 0.005(3) 0.010(3) 0.011(3) 0.005(3) -0.005(3) -0.003(2)
C22 0.007(3) 0.013(4) 0.014(4) 0.003(3) -0.004(3) -0.001(3)
N23 0.007(3) 0.008(3) 0.010(3) -0.001(3) -0.001(3) -0.002(2)
C24 0.007(3) 0.008(3) 0.010(4) -0.001(3) 0.004(3) 0.000(3)
C25 0.0080(17) 0.0075(16) 0.0087(17) -0.0003(10) 0.0003(10) 0.0004(10)
C26 0.007(3) 0.008(3) 0.011(4) -0.003(3) 0.003(3) 0.005(3)
C27 0.009(3) 0.006(3) 0.004(4) -0.002(3) 0.002(3) -0.001(3)
O271 0.001(2) 0.013(2) 0.012(3) 0.002(3) -0.002(3) -0.0004(17)
O272 0.005(2) 0.007(2) 0.015(3) 0.002(2) 0.007(2) 0.0000(19)
C28 0.007(3) 0.010(4) 0.006(4) -0.004(3) 0.000(3) 0.000(3)
O281 0.009(2) 0.007(2) 0.025(4) 0.000(2) 0.001(3) 0.0010(19)
O282 0.005(2) 0.013(3) 0.018(3) 0.005(2) 0.002(2) 0.001(2)
O34 0.020(3) 0.009(2) 0.007(3) -0.001(2) 0.002(3) -0.004(2)
C35 0.013(4) 0.006(4) 0.009(4) -0.001(3) -0.005(3) -0.004(3)
O36 0.0104(13) 0.0089(14) 0.0096(14) -0.0011(9) 0.0005(9) 0.0004(9)
O31 0.022(3) 0.003(2) 0.006(3) -0.001(2) 0.007(2) -0.002(2)
C32 0.009(4) 0.009(4) 0.013(4) -0.002(3) -0.003(3) 0.000(3)
O33 0.016(3) 0.008(3) 0.008(3) -0.003(2) 0.004(2) -0.003(2)
O1W 0.023(3) 0.006(2) 0.019(3) -0.003(2) 0.009(3) 0.000(2)
O2W 0.012(2) 0.020(3) 0.013(3) -0.011(2) 0.008(2) -0.009(2)
O3W 0.019(3) 0.018(3) 0.012(3) -0.003(2) -0.002(3) -0.012(2)

loop_
_atom_type_symbol
_atom_type_description
_atom_type_scat_dispersion_real
_atom_type_scat_dispersion_imag
_atom_type_scat_source
C C 0.0033 0.0016 'International Tables Vol C Tables 4.2.6.8 and 6.1.1.4'
H H 0.0000 0.0000 'International Tables Vol C Tables 4.2.6.8 and 6.1.1.4'
N N 0.0061 0.0033 'International Tables Vol C Tables 4.2.6.8 and 6.1.1.4'
O O 0.0106 0.0060 'International Tables Vol C Tables 4.2.6.8 and 6.1.1.4'
Ce Ce -0.2486 2.6331 'International Tables Vol C Tables 4.2.6.8 and 6.1.1.4'

loop_
_geom_angle_atom_site_label_1
_geom_angle_atom_site_label_2
_geom_angle_atom_site_label_3
_geom_angle
_geom_angle_site_symmetry_1
_geom_angle_site_symmetry_3
O271 Ce1 O171 125.07(19) . .
O271 Ce1 O1W 114.33(16) . .
O171 Ce1 O1W 74.36(18) . .
O271 Ce1 O31 72.65(19) . 2_574
O171 Ce1 O31 148.27(16) . 2_574
O1W Ce1 O31 74.15(18) . 2_574
O271 Ce1 O272 110.20(16) . 4_565
O171 Ce1 O272 73.60(16) . 4_565
O1W Ce1 O272 134.65(17) . 4_565
O31 Ce1 O272 128.91(17) 2_574 4_565
O271 Ce1 O34 73.33(17) . 2_574
O171 Ce1 O34 140.96(17) . 2_574
O1W Ce1 O34 133.91(19) . 2_574
O31 Ce1 O34 64.95(17) 2_574 2_574
O272 Ce1 O34 67.48(17) 4_565 2_574
O271 Ce1 O2W 151.1(2) . .
O171 Ce1 O2W 83.57(18) . .
O1W Ce1 O2W 74.28(17) . .
O31 Ce1 O2W 84.33(18) 2_574 .
O272 Ce1 O2W 71.01(16) 4_565 .
O34 Ce1 O2W 81.24(18) 2_574 .
O271 Ce1 N11 72.23(19) . .
O171 Ce1 N11 61.66(17) . .
O1W Ce1 N11 124.89(19) . .
O31 Ce1 N11 144.67(19) 2_574 .
O272 Ce1 N11 62.22(18) 4_565 .
O34 Ce1 N11 101.04(18) 2_574 .
O2W Ce1 N11 127.29(18) . .
O271 Ce1 N21 62.27(17) . .
O171 Ce1 N21 73.02(17) . .
O1W Ce1 N21 69.65(18) . .
O31 Ce1 N21 99.39(18) 2_574 .
O272 Ce1 N21 127.97(19) 4_565 .
O34 Ce1 N21 135.59(18) 2_574 .
O2W Ce1 N21 141.00(17) . .
N11 Ce1 N21 67.08(19) . .
O282 Ce2 O33 89.52(18) 4_565 .
O282 Ce2 O281 136.00(18) 4_565 1_565
O33 Ce2 O281 79.53(18) . 1_565
O282 Ce2 O36 139.74(19) 4_565 .
O33 Ce2 O36 65.18(17) . .
O281 Ce2 O36 72.30(18) 1_565 .
O282 Ce2 O172 137.09(17) 4_565 4_465
O33 Ce2 O172 133.12(17) . 4_465
O281 Ce2 O172 69.28(16) 1_565 4_465
O36 Ce2 O172 72.33(16) . 4_465
O282 Ce2 O3W 76.80(18) 4_565 .
O33 Ce2 O3W 137.22(19) . .
O281 Ce2 O3W 82.9(2) 1_565 .
O36 Ce2 O3W 142.90(18) . .
O172 Ce2 O3W 73.29(17) 4_465 .
O282 Ce2 O181 75.97(19) 4_565 .
O33 Ce2 O181 78.75(18) . .
O281 Ce2 O181 140.72(19) 1_565 .
O36 Ce2 O181 68.96(18) . .
O172 Ce2 O181 104.08(17) 4_465 .
O3W Ce2 O181 133.84(18) . .
O282 Ce2 N13 75.58(17) 4_565 .
O33 Ce2 N13 139.87(19) . .
O281 Ce2 N13 135.97(17) 1_565 .
O36 Ce2 N13 103.26(18) . .
O172 Ce2 N13 67.83(17) 4_465 .
O3W Ce2 N13 75.89(19) . .
O181 Ce2 N13 61.64(18) . .
O282 Ce2 N23 74.53(18) 4_565 1_565
O33 Ce2 N23 68.31(19) . 1_565
O281 Ce2 N23 61.76(18) 1_565 1_565
O36 Ce2 N23 118.67(18) . 1_565
O172 Ce2 N23 120.34(17) 4_465 1_565
O3W Ce2 N23 68.99(19) . 1_565
O181 Ce2 N23 135.37(18) . 1_565
N13 Ce2 N23 137.9(2) . 1_565
C16 N11 C12 117.6(7) . .
C16 N11 Ce1 115.1(5) . .
C12 N11 Ce1 123.5(5) . .
N11 C12 N13 124.8(7) . .
N11 C12 H12 117.6 . .
N13 C12 H12 117.6 . .
C14 N13 C12 116.7(6) . .
C14 N13 Ce2 117.2(5) . .
C12 N13 Ce2 125.9(5) . .
N13 C14 C15 121.7(7) . .
N13 C14 C18 117.8(6) . .
C15 C14 C18 120.4(7) . .
C16 C15 C14 117.1(7) . .
C16 C15 H15 121.5 . .
C14 C15 H15 121.5 . .
N11 C16 C15 122.0(7) . .
N11 C16 C17 117.1(7) . .
C15 C16 C17 120.8(7) . .
O172 C17 O171 127.3(7) . .
O172 C17 C16 117.1(7) . .
O171 C17 C16 115.6(6) . .
C17 O171 Ce1 127.6(4) . .
C17 O172 Ce2 136.4(5) . 4_565
O182 C18 O181 127.6(7) . .
O182 C18 C14 117.1(7) . .
O181 C18 C14 115.3(6) . .
C18 O181 Ce2 127.6(5) . .
C26 N21 C22 116.4(6) . .
C26 N21 Ce1 115.5(5) . .
C22 N21 Ce1 128.0(5) . .
N23 C22 N21 126.0(7) . .
N23 C22 H22 117.0 . .
N21 C22 H22 117.0 . .
C22 N23 C24 116.2(7) . .
C22 N23 Ce2 128.8(5) . 1_545
C24 N23 Ce2 114.9(5) . 1_545
N23 C24 C25 122.0(7) . .
N23 C24 C28 117.0(6) . .
C25 C24 C28 120.9(6) . .
C26 C25 C24 116.4(7) . .
C26 C25 H25 121.8 . .
C24 C25 H25 121.8 . .
N21 C26 C25 122.7(7) . .
N21 C26 C27 115.8(6) . .
C25 C26 C27 121.4(6) . .
O271 C27 O272 125.8(6) . .
O271 C27 C26 119.2(6) . .
O272 C27 C26 114.9(6) . .
C27 O271 Ce1 127.1(4) . .
C27 O272 Ce1 144.4(5) . 4_465
O282 C28 O281 125.8(7) . .
O282 C28 C24 117.1(7) . .
O281 C28 C24 117.1(6) . .
C28 O281 Ce2 129.2(5) . 1_545
C28 O282 Ce2 155.2(5) . 4_465
C35 O34 Ce1 119.9(5) . 2_575
O36 C35 O34 125.6(7) . .
O36 C35 C32 118.3(7) . .
O34 C35 C32 116.0(6) . .
C35 O36 Ce2 118.9(5) . .
C32 O31 Ce1 120.4(5) . 2_575
O31 C32 O33 127.6(7) . .
O31 C32 C35 117.6(7) . .
O33 C32 C35 114.9(6) . .
C32 O33 Ce2 121.5(5) . .
Ce1 O1W H11W 116.8 . .
Ce1 O1W H12W 122.6 . .
H11W O1W H12W 106.1 . .
Ce1 O2W H21W 134.6 . .
Ce1 O2W H22W 109.8 . .
H21W O2W H22W 101.1 . .
Ce2 O3W H31W 109.2 . .
Ce2 O3W H32W 145.2 . .
H31W O3W H32W 101.4 . .

loop_
_geom_bond_atom_site_label_1
_geom_bond_atom_site_label_2
_geom_bond_distance
_geom_bond_site_symmetry_2
Ce1 O271 2.471(4) .
Ce1 O171 2.490(5) .
Ce1 O1W 2.496(5) .
Ce1 O31 2.500(5) 2_574
Ce1 O272 2.504(5) 4_565
Ce1 O34 2.509(5) 2_574
Ce1 O2W 2.515(5) .
Ce1 N11 2.723(7) .
Ce1 N21 2.765(6) .
Ce2 O282 2.416(5) 4_565
Ce2 O33 2.473(5) .
Ce2 O281 2.494(5) 1_565
Ce2 O36 2.502(6) .
Ce2 O172 2.512(5) 4_465
Ce2 O3W 2.514(6) .
Ce2 O181 2.531(6) .
Ce2 N13 2.720(6) .
Ce2 N23 2.789(6) 1_565
N11 C16 1.325(10) .
N11 C12 1.343(10) .
C12 N13 1.345(10) .
C12 H12 0.9300 .
N13 C14 1.344(9) .
C14 C15 1.391(10) .
C14 C18 1.519(10) .
C15 C16 1.379(10) .
C15 H15 0.9300 .
C16 C17 1.532(10) .
C17 O172 1.248(8) .
C17 O171 1.251(9) .
O172 Ce2 2.512(5) 4_565
C18 O182 1.202(9) .
C18 O181 1.285(9) .
N21 C26 1.334(9) .
N21 C22 1.340(9) .
C22 N23 1.322(10) .
C22 H22 0.9300 .
N23 C24 1.350(9) .
N23 Ce2 2.789(6) 1_545
C24 C25 1.388(10) .
C24 C28 1.537(10) .
C25 C26 1.367(10) .
C25 H25 0.9300 .
C26 C27 1.522(10) .
C27 O271 1.258(9) .
C27 O272 1.269(8) .
O272 Ce1 2.504(5) 4_465
C28 O282 1.234(8) .
C28 O281 1.254(9) .
O281 Ce2 2.494(5) 1_545
O282 Ce2 2.416(5) 4_465
O34 C35 1.273(10) .
O34 Ce1 2.509(5) 2_575
C35 O36 1.254(9) .
C35 C32 1.545(10) .
O31 C32 1.242(9) .
O31 Ce1 2.500(5) 2_575
C32 O33 1.258(10) .
O1W H11W 0.8620 .
O1W H12W 0.8989 .
O2W H21W 0.8773 .
O2W H22W 0.8668 .
O3W H31W 0.9475 .
O3W H32W 0.9123 .

loop_
_geom_hbond_atom_site_label_D
_geom_hbond_atom_site_label_H
_geom_hbond_atom_site_label_A
_geom_hbond_distance_DH
_geom_hbond_distance_HA
_geom_hbond_distance_DA
_geom_hbond_angle_DHA
_geom_hbond_site_symmetry_A
O1W H11W O4W 0.86 1.96 2.812(9) 168.7 1_545
O1W H12W O182 0.90 1.87 2.686(9) 150.7 3_544
O2W H21W O181 0.88 1.95 2.795(8) 161.1 3_544
O2W H22W O271 0.87 1.93 2.776(7) 165.3 4_565
O3W H31W O171 0.95 2.03 2.726(7) 128.5 4_465
O3W H32W O4W 0.91 2.07 2.869(10) 145.7 .
